data_4030289
loop_
_publ_author_name
'Sokolowska, Katarzyna'
'Carballa, Diego'
'Seoane, Samuel'
'P\'erez-Fern\'andez, Rom\'an'
'Mouri\~no, Antonio'
'Sicinski, Rafal R.'

_publ_section_title
;
 Synthesis and Biological Activity of Two C-7 Methyl Analogues of Vitamin
 D.
;
_journal_issue 1
_journal_name_full 'The Journal of organic chemistry'
_journal_page_first 165
_journal_paper_doi 10.1021/jo502243r
_journal_volume 80
_journal_year 2014
_chemical_absolute_configuration syn
_chemical_formula_sum 'C27 H44.5 O3'
_chemical_formula_weight 417.13
_chemical_name_systematic
; 
 ? 
;
_space_group_IT_number 23
_symmetry_cell_setting orthorhombic
_symmetry_space_group_name_Hall 'I 2 2'
_symmetry_space_group_name_H-M 'I 2 2 2'
_atom_sites_solution_hydrogens geom
_atom_sites_solution_primary direct
_atom_sites_solution_secondary difmap
_audit_creation_method SHELXL-97
_cell_angle_alpha 90.00
_cell_angle_beta 90.00
_cell_angle_gamma 90.00
_cell_formula_units_Z 8
_cell_length_a 7.2241(14)
_cell_length_b 30.833(9)
_cell_length_c 32.125(10)
_cell_measurement_reflns_used 2189
_cell_measurement_temperature 100.01(10)
_cell_measurement_theta_max 28.5140
_cell_measurement_theta_min 1.8269
_cell_volume 7156(3)
_computing_cell_refinement
;
CrysAlis CCD, Oxford Diffraction Ltd.,
Version 1.171.33.66 (release 28-04-2010 CrysAlis171 .NET)
(compiled Apr 28 2010,14:27:37)
;
_computing_data_collection
;
CrysAlis CCD, Oxford Diffraction Ltd.,
Version 1.171.33.66 (release 28-04-2010 CrysAlis171 .NET)
(compiled Apr 28 2010,14:27:37)
;
_computing_data_reduction
;
CrysAlis CCD, Oxford Diffraction Ltd.,
Version 1.171.33.66 (release 28-04-2010 CrysAlis171 .NET)
(compiled Apr 28 2010,14:27:37)
;
_computing_molecular_graphics 'WINGX, MERCURY, ORTEP'
_computing_publication_material SHELXTL-97
_computing_structure_refinement 'SHELXL-97 (Sheldrick, 1997)'
_computing_structure_solution 'SHELXS-97 (Sheldrick, 1990)'
_diffrn_ambient_temperature 100.01(10)
_diffrn_detector_area_resol_mean 8.4441
_diffrn_measured_fraction_theta_full 0.997
_diffrn_measured_fraction_theta_max 0.997
_diffrn_measurement_device_type 'Xcalibur, Opal'
_diffrn_measurement_method 'omega scan'
_diffrn_radiation_monochromator graphite
_diffrn_radiation_source 'fine-focus sealed tube'
_diffrn_radiation_type MoK\a
_diffrn_radiation_wavelength 0.71073
_diffrn_reflns_av_R_equivalents 0.2296
_diffrn_reflns_av_sigmaI/netI 0.2811
_diffrn_reflns_limit_h_max 8
_diffrn_reflns_limit_h_min -8
_diffrn_reflns_limit_k_max 36
_diffrn_reflns_limit_k_min -36
_diffrn_reflns_limit_l_max 38
_diffrn_reflns_limit_l_min -38
_diffrn_reflns_number 38026
_diffrn_reflns_theta_full 24.99
_diffrn_reflns_theta_max 24.99
_diffrn_reflns_theta_min 2.08
_exptl_absorpt_coefficient_mu 0.049
_exptl_absorpt_correction_T_max 1.00000
_exptl_absorpt_correction_T_min 0.19704
_exptl_absorpt_correction_type multi-scan
_exptl_absorpt_process_details
;
CrysAlisPro, Agilent Technologies,
Version 1.171.36.20 (release 27-06-2012 CrysAlis171 .NET)
(compiled Jul 11 2012,15:38:31)
Empirical absorption correction using spherical harmonics,
 implemented in SCALE3 ABSPACK scaling algorithm.
;
_exptl_crystal_colour colorless
_exptl_crystal_density_diffrn 0.774
_exptl_crystal_density_method 'not measured'
_exptl_crystal_description needle
_exptl_crystal_F_000 1844
_exptl_crystal_size_max 0.526
_exptl_crystal_size_mid 0.018
_exptl_crystal_size_min 0.018
_platon_squeeze_details
;
;
_refine_diff_density_max 0.173
_refine_diff_density_min -0.201
_refine_diff_density_rms 0.052
_refine_ls_abs_structure_details 'Flack H D (1983), Acta Cryst. A39, 876-881'
_refine_ls_extinction_method none
_refine_ls_goodness_of_fit_ref 0.872
_refine_ls_hydrogen_treatment constr
_refine_ls_matrix_type full
_refine_ls_number_parameters 279
_refine_ls_number_reflns 6323
_refine_ls_number_restraints 80
_refine_ls_restrained_S_all 0.870
_refine_ls_R_factor_all 0.2499
_refine_ls_R_factor_gt 0.1058
_refine_ls_shift/su_max 0.001
_refine_ls_shift/su_mean 0.000
_refine_ls_structure_factor_coef Fsqd
_refine_ls_weighting_details 'calc w=1/[\s^2^(Fo^2^)+(0.1237P)^2^+0.0000P] where P=(Fo^2^+2Fc^2^)/3'
_refine_ls_weighting_scheme calc
_refine_ls_wR_factor_gt 0.2433
_refine_ls_wR_factor_ref 0.3113
_reflns_number_gt 2152
_reflns_number_total 6323
_reflns_threshold_expression >2sigma(I)
_cod_data_source_file jo502243r_si_002.cif
_cod_data_source_block shelxl
_cod_depositor_comments 'Adding full bibliography for 4030289.cif.'
_cod_original_formula_sum 'C27 H44.50 O3'
_cod_database_code 4030289

loop_
_symmetry_equiv_pos_as_xyz
'x, y, z'
'-x, -y, z'
'-x, y, -z'
'x, -y, -z'
'x+1/2, y+1/2, z+1/2'
'-x+1/2, -y+1/2, z+1/2'
'-x+1/2, y+1/2, -z+1/2'
'x+1/2, -y+1/2, -z+1/2'

loop_
_atom_site_label
_atom_site_type_symbol
_atom_site_fract_x
_atom_site_fract_y
_atom_site_fract_z
_atom_site_U_iso_or_equiv
_atom_site_adp_type
_atom_site_occupancy
_atom_site_symmetry_multiplicity
_atom_site_calc_flag
_atom_site_refinement_flags
_atom_site_disorder_assembly
_atom_site_disorder_group
C1 C -0.7972(10) -0.4406(2) -0.8868(2) 0.0481(18) Uani 1 1 d U . .
H1 H -0.7383 -0.4526 -0.8618 0.058 Uiso 1 1 calc R . .
C2 C -0.7056(9) -0.4593(2) -0.9245(2) 0.0467(17) Uani 1 1 d U . .
H2A H -0.7286 -0.4902 -0.9255 0.056 Uiso 1 1 calc R . .
H2B H -0.5730 -0.4549 -0.9225 0.056 Uiso 1 1 calc R . .
C3 C -0.7768(11) -0.4383(2) -0.9646(2) 0.058(2) Uani 1 1 d U . .
H3 H -0.9093 -0.4449 -0.9665 0.070 Uiso 1 1 calc R . .
C4 C -0.7580(10) -0.3893(2) -0.9646(2) 0.0531(18) Uani 1 1 d U . .
H4A H -0.6283 -0.3811 -0.9645 0.064 Uiso 1 1 calc R . .
H4B H -0.8158 -0.3772 -0.9892 0.064 Uiso 1 1 calc R . .
C5 C -0.8510(10) -0.3725(2) -0.9264(3) 0.0540(18) Uani 1 1 d U . .
C6 C -0.9802(9) -0.3410(2) -0.9293(2) 0.0471(17) Uani 1 1 d U . .
H6 H -1.0001 -0.3298 -0.9558 0.057 Uiso 1 1 calc R . .
C7 C -1.0936(10) -0.3223(2) -0.8956(2) 0.0505(19) Uani 1 1 d U . .
C8 C -1.0294(9) -0.2951(2) -0.8678(2) 0.0460(17) Uani 1 1 d U . .
C9 C -0.8201(8) -0.2826(2) -0.8674(2) 0.0475(18) Uani 1 1 d U . .
H9A H -0.7574 -0.2969 -0.8903 0.057 Uiso 1 1 calc R . .
H9B H -0.7644 -0.2926 -0.8416 0.057 Uiso 1 1 calc R . .
C10 C -0.7868(10) -0.39208(19) -0.8851(2) 0.0499(17) Uani 1 1 d U . .
H10A H -0.6604 -0.3832 -0.8795 0.060 Uiso 1 1 calc R . .
H10B H -0.8644 -0.3814 -0.8627 0.060 Uiso 1 1 calc R . .
C11 C -0.7944(9) -0.2332(2) -0.8712(3) 0.060(2) Uani 1 1 d U . .
H11A H -0.6638 -0.2262 -0.8693 0.072 Uiso 1 1 calc R . .
H11B H -0.8382 -0.2237 -0.8983 0.072 Uiso 1 1 calc R . .
C12 C -0.8988(9) -0.2093(2) -0.8376(2) 0.057(2) Uani 1 1 d U . .
H12A H -0.8835 -0.1784 -0.8418 0.068 Uiso 1 1 calc R . .
H12B H -0.8459 -0.2166 -0.8108 0.068 Uiso 1 1 calc R . .
C13 C -1.1081(8) -0.2201(2) -0.8371(2) 0.0517(18) Uani 1 1 d U . .
C14 C -1.1227(8) -0.2718(2) -0.8321(2) 0.0464(17) Uani 1 1 d U . .
H14 H -1.0530 -0.2794 -0.8069 0.056 Uiso 1 1 calc R . .
C15 C -1.3273(9) -0.2773(2) -0.8214(2) 0.0489(19) Uani 1 1 d U . .
H15A H -1.4028 -0.2763 -0.8463 0.059 Uiso 1 1 calc R . .
H15B H -1.3488 -0.3046 -0.8073 0.059 Uiso 1 1 calc R . .
C16 C -1.3706(9) -0.2399(2) -0.7933(2) 0.058(2) Uani 1 1 d U . .
H16A H -1.3778 -0.2498 -0.7647 0.070 Uiso 1 1 calc R . .
H16B H -1.4892 -0.2274 -0.8009 0.070 Uiso 1 1 calc R . .
C17 C -1.2145(9) -0.2050(2) -0.7977(2) 0.0458(16) Uani 1 1 d U . .
H17 H -1.1309 -0.2085 -0.7740 0.055 Uiso 1 1 calc R . .
C18 C -1.2021(9) -0.2053(2) -0.8778(2) 0.059(2) Uani 1 1 d U . .
H18A H -1.3320 -0.2118 -0.8766 0.088 Uiso 1 1 calc R . .
H18B H -1.1476 -0.2203 -0.9010 0.088 Uiso 1 1 calc R . .
H18C H -1.1853 -0.1746 -0.8813 0.088 Uiso 1 1 calc R . .
C19 C -1.2932(10) -0.3374(2) -0.8987(3) 0.084(3) Uani 1 1 d U . .
H19A H -1.3602 -0.3186 -0.9171 0.126 Uiso 1 1 calc R . .
H19B H -1.3491 -0.3368 -0.8716 0.126 Uiso 1 1 calc R . .
H19C H -1.2965 -0.3665 -0.9094 0.126 Uiso 1 1 calc R . .
C20 C -1.2871(10) -0.1576(2) -0.7968(3) 0.064(2) Uani 1 1 d U . .
H20 H -1.3715 -0.1537 -0.8204 0.076 Uiso 1 1 calc R . .
C21 C -1.1315(10) -0.1241(2) -0.8008(3) 0.074(2) Uani 1 1 d U . .
H21A H -1.0329 -0.1314 -0.7821 0.111 Uiso 1 1 calc R . .
H21B H -1.1785 -0.0958 -0.7941 0.111 Uiso 1 1 calc R . .
H21C H -1.0857 -0.1241 -0.8289 0.111 Uiso 1 1 calc R . .
C22 C -1.3980(11) -0.1502(3) -0.7566(3) 0.079(3) Uani 1 1 d U . .
H22A H -1.4920 -0.1725 -0.7543 0.094 Uiso 1 1 calc R . .
H22B H -1.3154 -0.1531 -0.7329 0.094 Uiso 1 1 calc R . .
C23 C -1.4904(12) -0.1063(2) -0.7547(2) 0.069(2) Uani 1 1 d U . .
H23A H -1.5338 -0.0986 -0.7823 0.083 Uiso 1 1 calc R . .
H23B H -1.3997 -0.0848 -0.7463 0.083 Uiso 1 1 calc R . .
C24 C -1.6522(10) -0.1048(2) -0.7247(2) 0.060(2) Uani 1 1 d U . .
H24A H -1.6144 -0.1185 -0.6989 0.072 Uiso 1 1 calc R . .
H24B H -1.7521 -0.1220 -0.7362 0.072 Uiso 1 1 calc R . .
C25 C -1.7271(12) -0.0603(3) -0.7146(3) 0.071(2) Uani 1 1 d U . .
C26 C -1.7676(11) -0.0343(2) -0.7547(3) 0.070(2) Uani 1 1 d U . .
H26A H -1.6595 -0.0342 -0.7721 0.105 Uiso 1 1 calc R . .
H26B H -1.7998 -0.0050 -0.7475 0.105 Uiso 1 1 calc R . .
H26C H -1.8686 -0.0475 -0.7694 0.105 Uiso 1 1 calc R . .
C27 C -1.8949(13) -0.0641(3) -0.6875(3) 0.098(3) Uani 1 1 d U . .
H27A H -1.9256 -0.0361 -0.6764 0.148 Uiso 1 1 calc R . .
H27B H -1.8699 -0.0838 -0.6651 0.148 Uiso 1 1 calc R . .
H27C H -1.9969 -0.0748 -0.7037 0.148 Uiso 1 1 calc R . .
O1 O -0.9932(6) -0.45421(14) -0.88773(16) 0.0588(13) Uani 1 1 d U . .
H1A H -1.0033 -0.4764 -0.9016 0.088 Uiso 0.50 1 calc PR A -1
O2 O -0.6895(7) -0.45625(17) -1.00168(17) 0.0694(15) Uani 1 1 d U . .
H2 H -0.5800 -0.4493 -1.0022 0.104 Uiso 0.50 1 calc PR B -1
O3 O -1.5839(10) -0.0385(2) -0.6916(2) 0.104(2) Uani 1 1 d U . .
H3A H -1.5218 -0.0236 -0.7075 0.155 Uiso 0.50 1 calc PR C -1

loop_
_atom_site_aniso_label
_atom_site_aniso_U_11
_atom_site_aniso_U_22
_atom_site_aniso_U_33
_atom_site_aniso_U_23
_atom_site_aniso_U_13
_atom_site_aniso_U_12
C1 0.056(4) 0.039(4) 0.049(4) -0.001(3) -0.025(4) -0.001(4)
C2 0.050(4) 0.032(4) 0.058(4) -0.004(3) -0.008(4) -0.012(4)
C3 0.063(5) 0.045(4) 0.066(5) -0.009(4) -0.009(4) 0.005(4)
C4 0.047(4) 0.047(4) 0.065(5) 0.001(3) 0.004(4) -0.007(4)
C5 0.049(4) 0.038(4) 0.075(5) -0.003(4) 0.005(4) -0.009(3)
C6 0.047(4) 0.031(4) 0.063(5) -0.009(3) -0.011(4) -0.013(3)
C7 0.048(4) 0.030(4) 0.073(5) -0.004(4) 0.000(4) -0.010(3)
C8 0.042(4) 0.044(4) 0.053(5) 0.010(3) 0.013(3) -0.006(3)
C9 0.031(3) 0.061(4) 0.050(5) 0.003(4) 0.004(3) -0.002(3)
C10 0.043(4) 0.043(4) 0.064(5) -0.009(3) 0.005(4) -0.004(3)
C11 0.037(4) 0.058(4) 0.086(6) -0.010(4) -0.001(4) -0.002(4)
C12 0.041(4) 0.059(5) 0.071(6) -0.005(4) 0.003(4) -0.007(3)
C13 0.017(3) 0.060(4) 0.078(5) 0.008(4) -0.002(3) 0.004(3)
C14 0.030(3) 0.065(4) 0.045(4) 0.004(3) 0.000(3) 0.007(3)
C15 0.046(4) 0.041(4) 0.061(5) 0.020(3) 0.020(4) 0.013(3)
C16 0.035(4) 0.066(4) 0.073(6) 0.014(4) 0.024(4) 0.012(4)
C17 0.038(4) 0.058(4) 0.042(4) 0.013(3) -0.004(3) 0.012(3)
C18 0.026(4) 0.086(5) 0.065(5) 0.011(4) 0.009(4) -0.002(4)
C19 0.048(4) 0.058(5) 0.146(9) -0.025(5) 0.015(5) -0.011(4)
C20 0.040(4) 0.067(4) 0.084(6) 0.005(5) 0.009(4) 0.008(4)
C21 0.056(5) 0.067(5) 0.100(7) -0.001(5) 0.015(5) 0.007(4)
C22 0.067(6) 0.067(5) 0.101(7) -0.024(5) 0.022(5) 0.002(4)
C23 0.082(6) 0.053(5) 0.072(6) -0.004(4) 0.016(5) 0.008(4)
C24 0.051(4) 0.067(4) 0.063(5) -0.009(4) -0.002(4) -0.004(4)
C25 0.070(6) 0.060(5) 0.082(6) -0.003(4) 0.014(4) 0.007(4)
C26 0.069(6) 0.050(5) 0.090(6) -0.006(4) 0.017(4) 0.006(4)
C27 0.114(7) 0.083(7) 0.098(8) 0.001(6) 0.044(6) 0.030(5)
O1 0.049(3) 0.044(3) 0.083(4) -0.001(3) -0.009(3) -0.004(2)
O2 0.081(4) 0.067(3) 0.061(3) -0.008(3) 0.001(3) 0.002(3)
O3 0.123(6) 0.079(5) 0.108(5) -0.034(4) -0.009(4) 0.010(4)

loop_
_atom_type_symbol
_atom_type_description
_atom_type_scat_dispersion_real
_atom_type_scat_dispersion_imag
_atom_type_scat_source
C C 0.0033 0.0016 'International Tables Vol C Tables 4.2.6.8 and 6.1.1.4'
H H 0.0000 0.0000 'International Tables Vol C Tables 4.2.6.8 and 6.1.1.4'
O O 0.0106 0.0060 'International Tables Vol C Tables 4.2.6.8 and 6.1.1.4'

loop_
_geom_angle_atom_site_label_1
_geom_angle_atom_site_label_2
_geom_angle_atom_site_label_3
_geom_angle
O1 C1 C2 107.3(5)
O1 C1 C10 109.4(5)
C2 C1 C10 113.0(6)
O1 C1 H1 109.0
C2 C1 H1 109.0
C10 C1 H1 109.0
C1 C2 C3 111.8(6)
C1 C2 H2A 109.3
C3 C2 H2A 109.3
C1 C2 H2B 109.3
C3 C2 H2B 109.3
H2A C2 H2B 107.9
O2 C3 C4 109.8(6)
O2 C3 C2 112.5(6)
C4 C3 C2 113.0(6)
O2 C3 H3 107.1
C4 C3 H3 107.1
C2 C3 H3 107.1
C5 C4 C3 107.7(6)
C5 C4 H4A 110.2
C3 C4 H4A 110.2
C5 C4 H4B 110.2
C3 C4 H4B 110.2
H4A C4 H4B 108.5
C6 C5 C4 120.2(7)
C6 C5 C10 123.7(7)
C4 C5 C10 116.1(6)
C5 C6 C7 127.8(7)
C5 C6 H6 116.1
C7 C6 H6 116.1
C8 C7 C6 123.6(6)
C8 C7 C19 125.3(7)
C6 C7 C19 111.0(6)
C7 C8 C14 131.5(6)
C7 C8 C9 120.6(6)
C14 C8 C9 107.9(6)
C8 C9 C11 111.1(5)
C8 C9 H9A 109.4
C11 C9 H9A 109.4
C8 C9 H9B 109.4
C11 C9 H9B 109.4
H9A C9 H9B 108.0
C1 C10 C5 110.4(6)
C1 C10 H10A 109.6
C5 C10 H10A 109.6
C1 C10 H10B 109.6
C5 C10 H10B 109.6
H10A C10 H10B 108.1
C12 C11 C9 111.4(6)
C12 C11 H11A 109.3
C9 C11 H11A 109.3
C12 C11 H11B 109.3
C9 C11 H11B 109.3
H11A C11 H11B 108.0
C11 C12 C13 113.0(6)
C11 C12 H12A 109.0
C13 C12 H12A 109.0
C11 C12 H12B 109.0
C13 C12 H12B 109.0
H12A C12 H12B 107.8
C12 C13 C18 110.9(6)
C12 C13 C17 115.3(6)
C18 C13 C17 112.5(5)
C12 C13 C14 106.2(5)
C18 C13 C14 110.5(6)
C17 C13 C14 100.6(5)
C8 C14 C15 123.4(6)
C8 C14 C13 111.4(5)
C15 C14 C13 101.2(5)
C8 C14 H14 106.6
C15 C14 H14 106.6
C13 C14 H14 106.6
C16 C15 C14 104.7(6)
C16 C15 H15A 110.8
C14 C15 H15A 110.8
C16 C15 H15B 110.8
C14 C15 H15B 110.8
H15A C15 H15B 108.9
C15 C16 C17 108.9(5)
C15 C16 H16A 109.9
C17 C16 H16A 109.9
C15 C16 H16B 109.9
C17 C16 H16B 109.9
H16A C16 H16B 108.3
C20 C17 C13 117.9(6)
C20 C17 C16 113.7(5)
C13 C17 C16 102.9(5)
C20 C17 H17 107.3
C13 C17 H17 107.3
C16 C17 H17 107.3
C13 C18 H18A 109.5
C13 C18 H18B 109.5
H18A C18 H18B 109.5
C13 C18 H18C 109.5
H18A C18 H18C 109.5
H18B C18 H18C 109.5
C7 C19 H19A 109.5
C7 C19 H19B 109.5
H19A C19 H19B 109.5
C7 C19 H19C 109.5
H19A C19 H19C 109.5
H19B C19 H19C 109.5
C21 C20 C17 112.6(6)
C21 C20 C22 110.7(7)
C17 C20 C22 109.5(6)
C21 C20 H20 108.0
C17 C20 H20 108.0
C22 C20 H20 108.0
C20 C21 H21A 109.5
C20 C21 H21B 109.5
H21A C21 H21B 109.5
C20 C21 H21C 109.5
H21A C21 H21C 109.5
H21B C21 H21C 109.5
C23 C22 C20 113.4(7)
C23 C22 H22A 108.9
C20 C22 H22A 108.9
C23 C22 H22B 108.9
C20 C22 H22B 108.9
H22A C22 H22B 107.7
C22 C23 C24 113.2(7)
C22 C23 H23A 108.9
C24 C23 H23A 108.9
C22 C23 H23B 108.9
C24 C23 H23B 108.9
H23A C23 H23B 107.8
C23 C24 C25 116.1(7)
C23 C24 H24A 108.3
C25 C24 H24A 108.3
C23 C24 H24B 108.3
C25 C24 H24B 108.3
H24A C24 H24B 107.4
O3 C25 C27 108.6(8)
O3 C25 C24 106.1(7)
C27 C25 C24 110.1(7)
O3 C25 C26 108.8(7)
C27 C25 C26 111.8(7)
C24 C25 C26 111.2(7)
C25 C26 H26A 109.5
C25 C26 H26B 109.5
H26A C26 H26B 109.5
C25 C26 H26C 109.5
H26A C26 H26C 109.5
H26B C26 H26C 109.5
C25 C27 H27A 109.5
C25 C27 H27B 109.5
H27A C27 H27B 109.5
C25 C27 H27C 109.5
H27A C27 H27C 109.5
H27B C27 H27C 109.5
C1 O1 H1A 109.5
C3 O2 H2 109.5
C25 O3 H3A 109.5

loop_
_geom_bond_atom_site_label_1
_geom_bond_atom_site_label_2
_geom_bond_distance
C1 O1 1.477(8)
C1 C2 1.495(9)
C1 C10 1.499(8)
C1 H1 0.9800
C2 C3 1.529(9)
C2 H2A 0.9700
C2 H2B 0.9700
C3 O2 1.458(8)
C3 C4 1.519(9)
C3 H3 0.9800
C4 C5 1.492(9)
C4 H4A 0.9700
C4 H4B 0.9700
C5 C6 1.350(9)
C5 C10 1.528(10)
C6 C7 1.476(10)
C6 H6 0.9300
C7 C8 1.309(9)
C7 C19 1.519(9)
C8 C14 1.513(9)
C8 C9 1.560(9)
C9 C11 1.540(9)
C9 H9A 0.9700
C9 H9B 0.9700
C10 H10A 0.9700
C10 H10B 0.9700
C11 C12 1.509(9)
C11 H11A 0.9700
C11 H11B 0.9700
C12 C13 1.548(8)
C12 H12A 0.9700
C12 H12B 0.9700
C13 C18 1.544(9)
C13 C17 1.552(9)
C13 C14 1.606(10)
C14 C15 1.527(8)
C14 H14 0.9800
C15 C16 1.495(9)
C15 H15A 0.9700
C15 H15B 0.9700
C16 C17 1.566(9)
C16 H16A 0.9700
C16 H16B 0.9700
C17 C20 1.553(9)
C17 H17 0.9800
C18 H18A 0.9600
C18 H18B 0.9600
C18 H18C 0.9600
C19 H19A 0.9600
C19 H19B 0.9600
C19 H19C 0.9600
C20 C21 1.532(9)
C20 C22 1.536(10)
C20 H20 0.9800
C21 H21A 0.9600
C21 H21B 0.9600
C21 H21C 0.9600
C22 C23 1.512(10)
C22 H22A 0.9700
C22 H22B 0.9700
C23 C24 1.516(10)
C23 H23A 0.9700
C23 H23B 0.9700
C24 C25 1.509(10)
C24 H24A 0.9700
C24 H24B 0.9700
C25 O3 1.439(10)
C25 C27 1.498(11)
C25 C26 1.543(11)
C26 H26A 0.9600
C26 H26B 0.9600
C26 H26C 0.9600
C27 H27A 0.9600
C27 H27B 0.9600
C27 H27C 0.9600
O1 H1A 0.8200
O2 H2 0.8200
O3 H3A 0.8200

loop_
_geom_hbond_atom_site_label_D
_geom_hbond_atom_site_label_H
_geom_hbond_atom_site_label_A
_geom_hbond_distance_DH
_geom_hbond_distance_HA
_geom_hbond_distance_DA
_geom_hbond_angle_DHA
_geom_hbond_site_symmetry_A
O1 H1A O1 0.82 2.19 2.825(9) 134.8 2_345
O2 H2 O2 0.82 1.96 2.740(10) 157.9 3_453
O3 H3A O3 0.82 2.12 2.664(13) 123.3 2_255

loop_
_geom_torsion_atom_site_label_1
_geom_torsion_atom_site_label_2
_geom_torsion_atom_site_label_3
_geom_torsion_atom_site_label_4
_geom_torsion
O1 C1 C2 C3 68.1(7)
C10 C1 C2 C3 -52.6(8)
C1 C2 C3 O2 -179.8(5)
C1 C2 C3 C4 55.2(8)
O2 C3 C4 C5 179.4(6)
C2 C3 C4 C5 -54.1(8)
C3 C4 C5 C6 -127.5(7)
C3 C4 C5 C10 54.2(8)
C4 C5 C6 C7 176.2(6)
C10 C5 C6 C7 -5.6(10)
C5 C6 C7 C8 74.9(10)
C5 C6 C7 C19 -107.4(8)
C6 C7 C8 C14 178.3(7)
C19 C7 C8 C14 0.9(13)
C6 C7 C8 C9 -3.7(11)
C19 C7 C8 C9 179.0(7)
C7 C8 C9 C11 123.1(7)
C14 C8 C9 C11 -58.4(7)
O1 C1 C10 C5 -69.3(7)
C2 C1 C10 C5 50.2(8)
C6 C5 C10 C1 128.7(7)
C4 C5 C10 C1 -53.1(8)
C8 C9 C11 C12 55.8(8)
C9 C11 C12 C13 -56.4(9)
C11 C12 C13 C18 -63.7(8)
C11 C12 C13 C17 166.9(6)
C11 C12 C13 C14 56.4(8)
C7 C8 C14 C15 0.6(12)
C9 C8 C14 C15 -177.7(6)
C7 C8 C14 C13 -120.1(8)
C9 C8 C14 C13 61.7(7)
C12 C13 C14 C8 -60.3(7)
C18 C13 C14 C8 60.1(7)
C17 C13 C14 C8 179.2(5)
C12 C13 C14 C15 166.8(6)
C18 C13 C14 C15 -72.8(6)
C17 C13 C14 C15 46.3(6)
C8 C14 C15 C16 -164.0(6)
C13 C14 C15 C16 -38.8(7)
C14 C15 C16 C17 16.9(7)
C12 C13 C17 C20 84.8(8)
C18 C13 C17 C20 -43.8(8)
C14 C13 C17 C20 -161.5(6)
C12 C13 C17 C16 -149.2(6)
C18 C13 C17 C16 82.2(6)
C14 C13 C17 C16 -35.4(6)
C15 C16 C17 C20 141.5(6)
C15 C16 C17 C13 12.8(7)
C13 C17 C20 C21 -59.8(9)
C16 C17 C20 C21 179.6(6)
C13 C17 C20 C22 176.5(6)
C16 C17 C20 C22 56.0(8)
C21 C20 C22 C23 60.9(9)
C17 C20 C22 C23 -174.3(7)
C20 C22 C23 C24 158.4(7)
C22 C23 C24 C25 168.2(7)
C23 C24 C25 O3 -67.1(9)
C23 C24 C25 C27 175.5(7)
C23 C24 C25 C26 51.0(10)

loop_
_platon_squeeze_void_nr
_platon_squeeze_void_average_x
_platon_squeeze_void_average_y
_platon_squeeze_void_average_z
_platon_squeeze_void_volume
_platon_squeeze_void_count_electrons
_platon_squeeze_void_content
1 -0.024 0.000 0.000 1211 264 ' '
2 -0.038 0.500 0.500 1210 264 ' '
